data_7002145
loop_
_publ_author_name
'Anselmo, Daniele'
'Escudero-Ad\'an, Eduardo C.'
'Benet-Buchholz, Jordi'
'Kleij, Arjan W.'

_publ_section_title
;
 Assembly of unusual Zn-cluster compounds based on pyridinealcohol
 platforms
;
_journal_issue 36
_journal_name_full 'Dalton Transactions'
_journal_page_first 7368
_journal_page_last 7373
_journal_paper_doi 10.1039/b901394f
_journal_year 2009
_chemical_formula_sum 'C38 H45 N5 O16 Zn4'
_chemical_formula_weight 1089.28
_space_group_IT_number 14
_symmetry_cell_setting monoclinic
_symmetry_space_group_name_Hall '-P 2ybc'
_symmetry_space_group_name_H-M 'P 1 21/c 1'
_atom_sites_solution_hydrogens geom
_atom_sites_solution_primary direct
_atom_sites_solution_secondary difmap
_audit_creation_method SHELXL-97
_cell_angle_alpha 90.00
_cell_angle_beta 100.4030(10)
_cell_angle_gamma 90.00
_cell_formula_units_Z 4
_cell_length_a 17.1997(5)
_cell_length_b 15.3812(5)
_cell_length_c 16.6760(4)
_cell_measurement_reflns_used 7057
_cell_measurement_temperature 100(2)
_cell_measurement_theta_max 38.18
_cell_measurement_theta_min 2.75
_cell_volume 4339.2(2)
_computing_cell_refinement 'Bruker APEX2 v2008.6-1'
_computing_data_collection 'Bruker APEX2 v2008.6-1'
_computing_data_reduction 'Bruker SAINT V7.60A'
_computing_molecular_graphics 'Bruker SHELXTL'
_computing_publication_material 'Bruker SHELXTL'
_computing_structure_refinement 'SHELXS-97 (Sheldrick, 2008)'
_computing_structure_solution 'SHELXS-97 (Sheldrick, 2008)'
_diffrn_ambient_temperature 100(2)
_diffrn_detector_area_resol_mean 512
_diffrn_detector_type '4K CCD area detector APEX II'
_diffrn_measured_fraction_theta_full 0.947
_diffrn_measured_fraction_theta_max 0.947
_diffrn_measurement_device_type 'Kappa 4-axis goniometer bruker-nonius'
_diffrn_measurement_method
;
Fullsphere data collection, phi and omega scans
;
_diffrn_measurement_specimen_support 'magnetic support whith 10 micron nylon fiber cryoloop'
_diffrn_radiation_monochromator 'Multilayer Montel 200 mirrors'
_diffrn_radiation_type MoK\a
_diffrn_radiation_wavelength 0.71073
_diffrn_reflns_av_R_equivalents 0.0516
_diffrn_reflns_av_sigmaI/netI 0.0524
_diffrn_reflns_limit_h_max 27
_diffrn_reflns_limit_h_min -31
_diffrn_reflns_limit_k_max 26
_diffrn_reflns_limit_k_min -20
_diffrn_reflns_limit_l_max 28
_diffrn_reflns_limit_l_min -29
_diffrn_reflns_number 97739
_diffrn_reflns_theta_full 39.93
_diffrn_reflns_theta_max 39.93
_diffrn_reflns_theta_min 2.75
_diffrn_source 'rotating anode X-ray tube'
_diffrn_source_current 70
_diffrn_source_power 50
_diffrn_source_size '3 mm x 0.3 mm fine focus'
_diffrn_source_type 'Bruker-Nonius FR 591'
_exptl_absorpt_coefficient_mu 2.261
_exptl_absorpt_correction_T_max 1.0
_exptl_absorpt_correction_T_min 0.7039
_exptl_absorpt_correction_type empirical
_exptl_absorpt_process_details
;
SADABS Version 2008/1 Bruker-Nonius
Blessing, Acta Cryst. (1995) A51 33-38
;
_exptl_crystal_colour colourless
_exptl_crystal_density_diffrn 1.667
_exptl_crystal_density_method 'not measured'
_exptl_crystal_description Block
_exptl_crystal_F_000 2224
_exptl_crystal_size_max 0.40
_exptl_crystal_size_mid 0.40
_exptl_crystal_size_min 0.20
_refine_diff_density_max 1.075
_refine_diff_density_min -0.643
_refine_diff_density_rms 0.112
_refine_ls_extinction_method none
_refine_ls_goodness_of_fit_ref 1.022
_refine_ls_hydrogen_treatment noref
_refine_ls_matrix_type full
_refine_ls_number_parameters 575
_refine_ls_number_reflns 25349
_refine_ls_number_restraints 0
_refine_ls_restrained_S_all 1.022
_refine_ls_R_factor_all 0.0602
_refine_ls_R_factor_gt 0.0354
_refine_ls_shift/su_max 0.002
_refine_ls_shift/su_mean 0.000
_refine_ls_structure_factor_coef Fsqd
_refine_ls_weighting_details 'calc w=1/[\s^2^(Fo^2^)+(0.0372P)^2^+1.0995P] where P=(Fo^2^+2Fc^2^)/3'
_refine_ls_weighting_scheme calc
_refine_ls_wR_factor_gt 0.0809
_refine_ls_wR_factor_ref 0.0902
_reflns_number_gt 18568
_reflns_number_total 25349
_reflns_threshold_expression >2sigma(I)
_cod_data_source_file b901394f.txt
_cod_data_source_block awk388p21c
_cod_depositor_comments
;
The following automatic conversions were performed:
'_symmetry_cell_setting' value 'Monoclinic' changed to 'monoclinic'
according to '/home/saulius/struct/CIF-dictionaries/cif_core.dic'
dictionary named 'cif_core.dic' version 2.4.1 from 2010-06-29.

Automatic conversion script
Id: cif_fix_enum 1527 2010-12-29 10:47:43Z saulius 

2018-01-14
Z value and formula fixed to values more according to usual
chemical conventions.                 miguel

The following automatic conversions were performed:

data name '_diffrn_measurement_specimen_suppport' was replaced with
'_diffrn_measurement_specimen_support' as specified in the
replacement file 'data/replacement-values/replacement_tags.lst'.

Automatic conversion script
Id: cif_correct_tags 9268 2022-04-12 08:56:07Z antanas 
;
_cod_original_sg_symbol_H-M P2(1)/c
_cod_original_formula_sum 'C19 H22.50 N2.50 O8 Zn2'
_cod_original_formula_units_Z 8
_cod_original_formula_weight 544.64
_cod_database_code 7002145

loop_
_symmetry_equiv_pos_as_xyz
'x, y, z'
'-x, y+1/2, -z+1/2'
'-x, -y, -z'
'x, -y-1/2, z-1/2'

loop_
_atom_site_label
_atom_site_type_symbol
_atom_site_fract_x
_atom_site_fract_y
_atom_site_fract_z
_atom_site_U_iso_or_equiv
_atom_site_adp_type
_atom_site_occupancy
_atom_site_symmetry_multiplicity
_atom_site_calc_flag
_atom_site_refinement_flags
_atom_site_disorder_assembly
_atom_site_disorder_group
Zn1 Zn 0.209205(8) 0.420531(10) 0.082699(8) 0.01054(3) Uani 1 1 d . . .
C1 C 0.09716(7) 0.47795(9) -0.08605(7) 0.0136(2) Uani 1 1 d . . .
N1 N 0.12297(6) 0.49221(7) -0.00522(6) 0.01164(17) Uani 1 1 d . . .
Zn2 Zn 0.225231(8) 0.486385(10) 0.267095(8) 0.01059(3) Uani 1 1 d . . .
C2 C 0.04468(8) 0.53414(10) -0.13289(8) 0.0171(2) Uani 1 1 d . . .
H2 H 0.0275 0.5231 -0.1894 0.021 Uiso 1 1 calc R . .
O2 O 0.20371(6) 0.41060(7) -0.14182(6) 0.01700(18) Uani 1 1 d . . .
H2A H 0.2369 0.4159 -0.0985 0.025 Uiso 1 1 calc R . .
N2 N 0.44599(6) 0.42186(8) 0.25490(6) 0.01262(17) Uani 1 1 d . . .
Zn3 Zn 0.375451(8) 0.513987(10) 0.186860(8) 0.01059(3) Uani 1 1 d . . .
C3 C 0.01725(8) 0.60677(10) -0.09687(8) 0.0179(2) Uani 1 1 d . . .
H3 H -0.0187 0.6459 -0.1283 0.021 Uiso 1 1 calc R . .
O3 O 0.13093(6) 0.26134(7) 0.16885(6) 0.02021(19) Uani 1 1 d . . .
N3 N 0.28477(6) 0.42791(7) 0.37290(6) 0.01179(17) Uani 1 1 d . . .
Zn4 Zn 0.296634(8) 0.686598(10) 0.246953(9) 0.01130(3) Uani 1 1 d . . .
C4 C 0.04311(7) 0.62107(9) -0.01456(8) 0.0156(2) Uani 1 1 d . . .
H4 H 0.0252 0.6701 0.0116 0.019 Uiso 1 1 calc R . .
O4 O 0.17896(6) 0.29813(7) 0.05742(6) 0.01706(18) Uani 1 1 d . . .
N4 N 0.26099(6) 0.78163(7) 0.14812(6) 0.01197(17) Uani 1 1 d . . .
C5 C 0.09610(7) 0.56195(8) 0.02931(7) 0.01189(19) Uani 1 1 d . . .
O5 O 0.29419(5) 0.41091(6) 0.18713(5) 0.01124(15) Uani 1 1 d . . .
C6 C 0.12663(8) 0.39788(9) -0.12249(8) 0.0165(2) Uani 1 1 d . . .
H6A H 0.1285 0.3491 -0.0835 0.020 Uiso 1 1 calc R . .
H6B H 0.0892 0.3820 -0.1727 0.020 Uiso 1 1 calc R . .
O6 O 0.49220(6) 0.58086(7) 0.23073(6) 0.01626(17) Uani 1 1 d . . .
C7 C 0.14957(7) 0.24460(9) 0.10206(8) 0.0141(2) Uani 1 1 d . . .
O7 O 0.15378(5) 0.37093(7) 0.28601(6) 0.01458(16) Uani 1 1 d . . .
C8 C 0.13437(11) 0.15345(11) 0.06954(10) 0.0268(3) Uani 1 1 d . . .
H8A H 0.1416 0.1122 0.1151 0.040 Uiso 1 1 calc R . .
H8B H 0.1715 0.1397 0.0332 0.040 Uiso 1 1 calc R . .
H8C H 0.0801 0.1493 0.0392 0.040 Uiso 1 1 calc R . .
O8 O 0.14904(6) 0.56572(7) 0.31477(6) 0.01518(17) Uani 1 1 d . . .
C9 C 0.41203(7) 0.34490(9) 0.26385(7) 0.0129(2) Uani 1 1 d . . .
O9 O 0.19299(6) 0.69708(7) 0.28474(6) 0.01708(18) Uani 1 1 d . . .
C10 C 0.45003(8) 0.28255(10) 0.31713(9) 0.0183(2) Uani 1 1 d . . .
H10 H 0.4258 0.2280 0.3231 0.022 Uiso 1 1 calc R . .
O10 O 0.32328(6) 0.62431(7) 0.15221(6) 0.01637(17) Uani 1 1 d . . .
C11 C 0.52445(9) 0.30193(11) 0.36145(9) 0.0227(3) Uani 1 1 d . . .
H11 H 0.5515 0.2606 0.3987 0.027 Uiso 1 1 calc R . .
O11 O 0.36210(6) 0.76276(7) 0.32709(6) 0.01817(18) Uani 1 1 d . . .
C12 C 0.55907(8) 0.38145(11) 0.35142(9) 0.0203(3) Uani 1 1 d . . .
H12 H 0.6099 0.3953 0.3814 0.024 Uiso 1 1 calc R . .
O12 O 0.48330(6) 0.70517(7) 0.33384(6) 0.01885(19) Uani 1 1 d . . .
C13 C 0.51787(7) 0.44054(9) 0.29659(8) 0.0144(2) Uani 1 1 d . . .
O13 O 0.19550(9) 0.98389(8) 0.22517(7) 0.0318(3) Uani 1 1 d . . .
H13 H 0.1990 1.0071 0.2713 0.048 Uiso 1 1 calc R . .
C14 C 0.33194(7) 0.33140(9) 0.21020(8) 0.0141(2) Uani 1 1 d . . .
H14A H 0.3387 0.2988 0.1607 0.017 Uiso 1 1 calc R . .
H14B H 0.2983 0.2962 0.2400 0.017 Uiso 1 1 calc R . .
O14 O 0.17023(6) 0.50492(7) 0.15401(6) 0.01637(18) Uani 1 1 d . . .
C15 C 0.55082(7) 0.52815(10) 0.27843(8) 0.0175(2) Uani 1 1 d . . .
H15A H 0.5716 0.5582 0.3303 0.021 Uiso 1 1 calc R . .
H15B H 0.5952 0.5195 0.2489 0.021 Uiso 1 1 calc R . .
O15 O 0.29046(5) 0.43012(7) 0.00674(6) 0.01711(18) Uani 1 1 d . . .
C16 C 0.26173(7) 0.35147(9) 0.39902(7) 0.0130(2) Uani 1 1 d . . .
O16 O 0.40371(5) 0.48739(7) 0.07335(6) 0.01414(16) Uani 1 1 d . . .
C17 C 0.30475(8) 0.31024(9) 0.46717(8) 0.0168(2) Uani 1 1 d . . .
H17 H 0.2886 0.2554 0.4846 0.020 Uiso 1 1 calc R . .
O17 O 0.32846(5) 0.56394(6) 0.29524(5) 0.01154(15) Uani 1 1 d . . .
C18 C 0.37191(8) 0.35138(10) 0.50899(8) 0.0186(2) Uani 1 1 d . . .
H18 H 0.4020 0.3253 0.5562 0.022 Uiso 1 1 calc R . .
C19 C 0.39476(7) 0.43095(10) 0.48135(8) 0.0161(2) Uani 1 1 d . . .
H19 H 0.4403 0.4600 0.5096 0.019 Uiso 1 1 calc R . .
C20 C 0.35007(7) 0.46751(9) 0.41182(7) 0.01209(19) Uani 1 1 d . . .
C21 C 0.18706(8) 0.31365(9) 0.35051(8) 0.0149(2) Uani 1 1 d . . .
H21A H 0.1989 0.2569 0.3274 0.018 Uiso 1 1 calc R . .
H21B H 0.1483 0.3037 0.3868 0.018 Uiso 1 1 calc R . .
C22 C 0.36905(7) 0.55316(9) 0.37547(7) 0.0129(2) Uani 1 1 d . . .
H22A H 0.3549 0.6013 0.4096 0.016 Uiso 1 1 calc R . .
H22B H 0.4266 0.5564 0.3760 0.016 Uiso 1 1 calc R . .
C23 C 0.14333(7) 0.64736(9) 0.30814(8) 0.0147(2) Uani 1 1 d . . .
C24 C 0.07118(9) 0.68974(11) 0.33054(11) 0.0264(3) Uani 1 1 d . . .
H24A H 0.0372 0.6451 0.3482 0.040 Uiso 1 1 calc R . .
H24B H 0.0419 0.7204 0.2830 0.040 Uiso 1 1 calc R . .
H24C H 0.0875 0.7313 0.3750 0.040 Uiso 1 1 calc R . .
C25 C 0.27010(7) 0.74948(9) 0.07567(7) 0.01223(19) Uani 1 1 d . . .
C26 C 0.25272(8) 0.79775(10) 0.00381(8) 0.0171(2) Uani 1 1 d . . .
H26 H 0.2596 0.7733 -0.0468 0.021 Uiso 1 1 calc R . .
C27 C 0.22536(9) 0.88169(10) 0.00781(8) 0.0194(2) Uani 1 1 d . . .
H27 H 0.2131 0.9160 -0.0402 0.023 Uiso 1 1 calc R . .
C28 C 0.21590(8) 0.91543(9) 0.08258(8) 0.0176(2) Uani 1 1 d . . .
H28 H 0.1974 0.9732 0.0864 0.021 Uiso 1 1 calc R . .
C29 C 0.23379(7) 0.86388(9) 0.15184(8) 0.0139(2) Uani 1 1 d . . .
C30 C 0.30108(7) 0.65748(8) 0.07426(7) 0.0128(2) Uani 1 1 d . . .
H30A H 0.2596 0.6200 0.0430 0.015 Uiso 1 1 calc R . .
H30B H 0.3472 0.6569 0.0463 0.015 Uiso 1 1 calc R . .
C31 C 0.22481(9) 0.89768(10) 0.23439(8) 0.0193(2) Uani 1 1 d . . .
H31A H 0.1877 0.8604 0.2579 0.023 Uiso 1 1 calc R . .
H31B H 0.2766 0.8969 0.2717 0.023 Uiso 1 1 calc R . .
C32 C 0.43568(8) 0.75785(9) 0.35523(7) 0.0145(2) Uani 1 1 d . . .
C33 C 0.46766(9) 0.82289(11) 0.42073(9) 0.0234(3) Uani 1 1 d . . .
H33A H 0.5031 0.7933 0.4650 0.035 Uiso 1 1 calc R . .
H33B H 0.4237 0.8493 0.4421 0.035 Uiso 1 1 calc R . .
H33C H 0.4970 0.8683 0.3976 0.035 Uiso 1 1 calc R . .
C34 C 0.12448(7) 0.57456(8) 0.11982(7) 0.01249(19) Uani 1 1 d . . .
H34A H 0.1560 0.6286 0.1290 0.015 Uiso 1 1 calc R . .
H34B H 0.0783 0.5810 0.1471 0.015 Uiso 1 1 calc R . .
C35 C 0.36179(7) 0.45520(9) 0.01161(7) 0.01226(19) Uani 1 1 d . . .
C36 C 0.39618(8) 0.44528(11) -0.06507(8) 0.0207(3) Uani 1 1 d . . .
H36A H 0.3693 0.4851 -0.1070 0.031 Uiso 1 1 calc R . .
H36B H 0.3889 0.3853 -0.0848 0.031 Uiso 1 1 calc R . .
H36C H 0.4527 0.4590 -0.0532 0.031 Uiso 1 1 calc R . .
C1S C 0.01299(9) 0.85775(14) 0.12796(11) 0.0307(4) Uani 1 1 d . . .
C2S C 0.00345(11) 0.95160(13) 0.12910(11) 0.0308(3) Uani 1 1 d . . .
H2SA H -0.0057 0.9738 0.0731 0.046 Uiso 1 1 calc R . .
H2SB H 0.0514 0.9781 0.1602 0.046 Uiso 1 1 calc R . .
H2SC H -0.0418 0.9662 0.1548 0.046 Uiso 1 1 calc R . .
N1S N 0.02000(11) 0.78394(14) 0.12633(13) 0.0457(5) Uani 1 1 d . . .

loop_
_atom_site_aniso_label
_atom_site_aniso_U_11
_atom_site_aniso_U_22
_atom_site_aniso_U_33
_atom_site_aniso_U_23
_atom_site_aniso_U_13
_atom_site_aniso_U_12
Zn1 0.01220(6) 0.00900(7) 0.01074(5) -0.00026(4) 0.00288(4) 0.00034(4)
C1 0.0144(5) 0.0140(6) 0.0122(4) 0.0002(4) 0.0018(4) -0.0024(4)
N1 0.0128(4) 0.0109(5) 0.0113(4) 0.0003(3) 0.0022(3) -0.0006(3)
Zn2 0.01199(6) 0.01014(7) 0.00978(5) 0.00058(5) 0.00233(4) 0.00022(4)
C2 0.0172(5) 0.0195(7) 0.0135(5) 0.0021(4) -0.0001(4) -0.0008(4)
O2 0.0182(4) 0.0195(5) 0.0137(4) -0.0019(3) 0.0038(3) -0.0005(3)
N2 0.0125(4) 0.0128(5) 0.0129(4) 0.0004(3) 0.0032(3) 0.0026(3)
Zn3 0.01170(5) 0.00906(7) 0.01118(6) 0.00074(5) 0.00251(4) 0.00100(4)
C3 0.0159(5) 0.0185(7) 0.0180(5) 0.0052(5) 0.0001(4) 0.0015(4)
O3 0.0262(5) 0.0174(5) 0.0180(4) -0.0037(4) 0.0066(4) -0.0028(4)
N3 0.0126(4) 0.0118(5) 0.0111(4) 0.0014(3) 0.0026(3) -0.0004(3)
Zn4 0.01398(6) 0.00922(7) 0.01102(6) 0.00011(5) 0.00314(4) 0.00056(5)
C4 0.0152(5) 0.0138(6) 0.0175(5) 0.0022(4) 0.0020(4) 0.0022(4)
O4 0.0233(4) 0.0095(4) 0.0194(4) -0.0005(3) 0.0064(3) -0.0018(3)
N4 0.0135(4) 0.0106(5) 0.0122(4) 0.0008(3) 0.0033(3) 0.0003(3)
C5 0.0110(4) 0.0109(5) 0.0136(4) 0.0010(4) 0.0018(3) -0.0007(3)
O5 0.0126(3) 0.0082(4) 0.0130(3) 0.0010(3) 0.0025(3) 0.0019(3)
C6 0.0203(5) 0.0147(6) 0.0151(5) -0.0019(4) 0.0044(4) -0.0021(4)
O6 0.0160(4) 0.0158(5) 0.0165(4) 0.0011(3) 0.0015(3) -0.0007(3)
C7 0.0150(5) 0.0109(6) 0.0157(5) -0.0003(4) 0.0013(4) 0.0012(4)
O7 0.0165(4) 0.0125(4) 0.0145(4) 0.0011(3) 0.0018(3) -0.0008(3)
C8 0.0451(9) 0.0119(7) 0.0268(7) -0.0036(5) 0.0158(7) -0.0060(6)
O8 0.0181(4) 0.0118(4) 0.0172(4) -0.0010(3) 0.0073(3) 0.0007(3)
C9 0.0147(5) 0.0118(6) 0.0130(5) 0.0012(4) 0.0044(4) 0.0039(4)
O9 0.0182(4) 0.0137(5) 0.0214(4) 0.0004(3) 0.0090(3) 0.0012(3)
C10 0.0194(5) 0.0160(6) 0.0202(6) 0.0060(5) 0.0049(4) 0.0053(4)
O10 0.0262(5) 0.0123(5) 0.0113(4) 0.0021(3) 0.0054(3) 0.0065(3)
C11 0.0197(6) 0.0241(8) 0.0235(6) 0.0095(5) 0.0016(5) 0.0082(5)
O11 0.0185(4) 0.0146(5) 0.0198(4) -0.0025(4) -0.0008(3) -0.0012(3)
C12 0.0143(5) 0.0250(8) 0.0207(6) 0.0036(5) 0.0004(4) 0.0053(5)
O12 0.0190(4) 0.0171(5) 0.0204(4) -0.0031(4) 0.0035(3) -0.0011(3)
C13 0.0123(4) 0.0173(6) 0.0137(5) 0.0001(4) 0.0027(4) 0.0028(4)
O13 0.0578(8) 0.0171(6) 0.0189(5) -0.0020(4) 0.0030(5) 0.0168(5)
C14 0.0164(5) 0.0092(5) 0.0163(5) 0.0005(4) 0.0024(4) 0.0021(4)
O14 0.0208(4) 0.0161(5) 0.0112(4) -0.0008(3) 0.0000(3) 0.0089(3)
C15 0.0132(5) 0.0203(7) 0.0189(5) 0.0001(5) 0.0023(4) -0.0012(4)
O15 0.0132(4) 0.0253(6) 0.0135(4) -0.0013(4) 0.0042(3) -0.0035(3)
C16 0.0149(5) 0.0121(6) 0.0131(5) 0.0019(4) 0.0050(4) 0.0001(4)
O16 0.0137(4) 0.0157(5) 0.0135(4) -0.0011(3) 0.0038(3) 0.0000(3)
C17 0.0195(5) 0.0153(6) 0.0158(5) 0.0057(4) 0.0032(4) -0.0006(4)
O17 0.0137(3) 0.0106(4) 0.0102(3) 0.0009(3) 0.0020(3) -0.0002(3)
C18 0.0192(5) 0.0211(7) 0.0151(5) 0.0065(5) 0.0019(4) 0.0012(5)
C19 0.0151(5) 0.0184(7) 0.0141(5) 0.0036(4) 0.0010(4) -0.0012(4)
C20 0.0131(4) 0.0128(5) 0.0107(4) 0.0007(4) 0.0031(3) -0.0007(4)
C21 0.0175(5) 0.0129(6) 0.0145(5) 0.0020(4) 0.0031(4) -0.0029(4)
C22 0.0145(5) 0.0129(6) 0.0113(4) -0.0003(4) 0.0020(3) -0.0015(4)
C23 0.0159(5) 0.0145(6) 0.0147(5) -0.0015(4) 0.0054(4) 0.0020(4)
C24 0.0231(6) 0.0197(8) 0.0410(9) 0.0003(6) 0.0181(6) 0.0048(5)
C25 0.0131(4) 0.0112(5) 0.0126(4) 0.0007(4) 0.0029(3) 0.0004(4)
C26 0.0234(6) 0.0153(6) 0.0126(5) 0.0028(4) 0.0032(4) 0.0034(4)
C27 0.0264(6) 0.0165(7) 0.0152(5) 0.0052(5) 0.0032(4) 0.0056(5)
C28 0.0232(6) 0.0124(6) 0.0174(5) 0.0027(4) 0.0039(4) 0.0049(4)
C29 0.0165(5) 0.0112(6) 0.0145(5) 0.0008(4) 0.0041(4) 0.0020(4)
C30 0.0168(5) 0.0100(5) 0.0120(4) 0.0006(4) 0.0032(4) 0.0012(4)
C31 0.0296(7) 0.0133(6) 0.0155(5) -0.0003(4) 0.0054(5) 0.0073(5)
C32 0.0193(5) 0.0120(6) 0.0119(5) 0.0010(4) 0.0021(4) -0.0037(4)
C33 0.0248(6) 0.0237(8) 0.0211(6) -0.0080(5) 0.0022(5) -0.0061(5)
C34 0.0132(4) 0.0107(5) 0.0133(5) -0.0005(4) 0.0019(4) 0.0021(4)
C35 0.0131(4) 0.0116(5) 0.0127(4) 0.0004(4) 0.0040(3) 0.0013(4)
C36 0.0178(5) 0.0308(8) 0.0152(5) -0.0043(5) 0.0080(4) -0.0039(5)
C1S 0.0215(7) 0.0393(11) 0.0309(8) -0.0091(7) 0.0036(6) 0.0009(6)
C2S 0.0340(8) 0.0327(10) 0.0268(7) -0.0018(7) 0.0086(6) -0.0008(7)
N1S 0.0405(9) 0.0394(11) 0.0563(12) -0.0136(9) 0.0058(8) 0.0043(8)

loop_
_atom_type_symbol
_atom_type_description
_atom_type_scat_dispersion_real
_atom_type_scat_dispersion_imag
_atom_type_scat_source
C C 0.0033 0.0016 'International Tables Vol C Tables 4.2.6.8 and 6.1.1.4'
H H 0.0000 0.0000 'International Tables Vol C Tables 4.2.6.8 and 6.1.1.4'
N N 0.0061 0.0033 'International Tables Vol C Tables 4.2.6.8 and 6.1.1.4'
O O 0.0106 0.0060 'International Tables Vol C Tables 4.2.6.8 and 6.1.1.4'
Zn Zn 0.2839 1.4301 'International Tables Vol C Tables 4.2.6.8 and 6.1.1.4'

loop_
_geom_angle_atom_site_label_1
_geom_angle_atom_site_label_2
_geom_angle_atom_site_label_3
_geom_angle
_geom_angle_site_symmetry_1
_geom_angle_site_symmetry_3
_geom_angle_publ_flag
O14 Zn1 O4 130.87(4) . . ?
O14 Zn1 O15 132.26(5) . . ?
O4 Zn1 O15 96.83(4) . . ?
O14 Zn1 O5 78.67(4) . . ?
O4 Zn1 O5 103.30(4) . . ?
O15 Zn1 O5 93.92(4) . . ?
O14 Zn1 N1 78.92(4) . . ?
O4 Zn1 N1 102.51(4) . . ?
O15 Zn1 N1 90.28(4) . . ?
O5 Zn1 N1 153.14(4) . . ?
N1 C1 C2 121.46(12) . . ?
N1 C1 C6 117.40(11) . . ?
C2 C1 C6 121.14(11) . . ?
C5 N1 C1 118.67(11) . . ?
C5 N1 Zn1 111.14(8) . . ?
C1 N1 Zn1 130.13(9) . . ?
O14 Zn2 O8 93.14(4) . . ?
O14 Zn2 N3 162.24(4) . . ?
O8 Zn2 N3 100.35(4) . . ?
O14 Zn2 O17 111.61(4) . . ?
O8 Zn2 O17 98.48(4) . . ?
N3 Zn2 O17 77.93(4) . . ?
O14 Zn2 O7 93.98(4) . . ?
O8 Zn2 O7 90.69(4) . . ?
N3 Zn2 O7 74.52(4) . . ?
O17 Zn2 O7 152.11(3) . . ?
O14 Zn2 O5 73.87(4) . . ?
O8 Zn2 O5 166.88(4) . . ?
N3 Zn2 O5 92.75(4) . . ?
O17 Zn2 O5 84.94(3) . . ?
O7 Zn2 O5 92.07(3) . . ?
O14 Zn2 Zn3 82.11(3) . . ?
O8 Zn2 Zn3 135.67(3) . . ?
N3 Zn2 Zn3 95.90(3) . . ?
O17 Zn2 Zn3 45.48(2) . . ?
O7 Zn2 Zn3 133.51(3) . . ?
O5 Zn2 Zn3 42.20(2) . . ?
C1 C2 C3 119.69(12) . . ?
C13 N2 C9 120.87(11) . . ?
C13 N2 Zn3 122.33(9) . . ?
C9 N2 Zn3 116.25(8) . . ?
O10 Zn3 N2 161.62(4) . . ?
O10 Zn3 O16 94.13(4) . . ?
N2 Zn3 O16 98.88(4) . . ?
O10 Zn3 O5 112.50(4) . . ?
N2 Zn3 O5 78.89(4) . . ?
O16 Zn3 O5 96.76(4) . . ?
O10 Zn3 O17 74.24(4) . . ?
N2 Zn3 O17 93.08(4) . . ?
O16 Zn3 O17 168.04(4) . . ?
O5 Zn3 O17 85.45(3) . . ?
O10 Zn3 O6 91.96(4) . . ?
N2 Zn3 O6 74.62(4) . . ?
O16 Zn3 O6 92.53(4) . . ?
O5 Zn3 O6 152.98(4) . . ?
O17 Zn3 O6 90.67(3) . . ?
O10 Zn3 Zn2 82.79(3) . . ?
N2 Zn3 Zn2 96.88(3) . . ?
O16 Zn3 Zn2 134.91(3) . . ?
O5 Zn3 Zn2 45.87(2) . . ?
O17 Zn3 Zn2 42.34(2) . . ?
O6 Zn3 Zn2 132.43(3) . . ?
C4 C3 C2 118.91(12) . . ?
C20 N3 C16 120.93(11) . . ?
C20 N3 Zn2 117.17(8) . . ?
C16 N3 Zn2 121.81(8) . . ?
O11 Zn4 O10 130.20(4) . . ?
O11 Zn4 O9 99.84(4) . . ?
O10 Zn4 O9 129.84(4) . . ?
O11 Zn4 O17 101.42(4) . . ?
O10 Zn4 O17 77.70(4) . . ?
O9 Zn4 O17 97.93(4) . . ?
O11 Zn4 N4 99.24(4) . . ?
O10 Zn4 N4 78.27(4) . . ?
O9 Zn4 N4 92.22(4) . . ?
O17 Zn4 N4 155.01(4) . . ?
C3 C4 C5 118.62(13) . . ?
C7 O4 Zn1 127.40(9) . . ?
C25 N4 C29 118.91(11) . . ?
C25 N4 Zn4 111.54(8) . . ?
C29 N4 Zn4 129.55(8) . . ?
N1 C5 C4 122.65(11) . . ?
N1 C5 C34 117.24(10) . . ?
C4 C5 C34 120.10(11) . . ?
C14 O5 Zn1 120.96(8) . . ?
C14 O5 Zn3 112.35(7) . . ?
Zn1 O5 Zn3 108.16(4) . . ?
C14 O5 Zn2 123.47(7) . . ?
Zn1 O5 Zn2 95.38(3) . . ?
Zn3 O5 Zn2 91.93(4) . . ?
O2 C6 C1 111.88(11) . . ?
C15 O6 Zn3 114.93(8) . . ?
O3 C7 O4 125.77(13) . . ?
O3 C7 C8 117.36(13) . . ?
O4 C7 C8 116.86(12) . . ?
C21 O7 Zn2 116.42(7) . . ?
C23 O8 Zn2 127.02(8) . . ?
N2 C9 C10 121.14(12) . . ?
N2 C9 C14 115.04(11) . . ?
C10 C9 C14 123.79(12) . . ?
C23 O9 Zn4 137.80(9) . . ?
C9 C10 C11 118.31(14) . . ?
C30 O10 Zn3 129.10(8) . . ?
C30 O10 Zn4 120.58(8) . . ?
Zn3 O10 Zn4 110.20(4) . . ?
C12 C11 C10 120.03(13) . . ?
C32 O11 Zn4 128.64(9) . . ?
C11 C12 C13 118.57(13) . . ?
N2 C13 C12 121.07(13) . . ?
N2 C13 C15 115.62(11) . . ?
C12 C13 C15 123.30(12) . . ?
O5 C14 C9 111.61(11) . . ?
C34 O14 Zn1 119.50(8) . . ?
C34 O14 Zn2 129.97(8) . . ?
Zn1 O14 Zn2 109.09(4) . . ?
O6 C15 C13 111.51(10) . . ?
C35 O15 Zn1 137.45(8) . . ?
N3 C16 C17 121.39(12) . . ?
N3 C16 C21 116.01(11) . . ?
C17 C16 C21 122.60(12) . . ?
C35 O16 Zn3 129.37(8) . . ?
C18 C17 C16 118.27(13) . . ?
C22 O17 Zn4 121.73(8) . . ?
C22 O17 Zn2 113.42(7) . . ?
Zn4 O17 Zn2 105.82(4) . . ?
C22 O17 Zn3 122.55(7) . . ?
Zn4 O17 Zn3 96.10(3) . . ?
Zn2 O17 Zn3 92.18(3) . . ?
C19 C18 C17 119.60(12) . . ?
C20 C19 C18 119.12(12) . . ?
N3 C20 C19 120.67(12) . . ?
N3 C20 C22 115.20(10) . . ?
C19 C20 C22 124.13(11) . . ?
O7 C21 C16 110.69(10) . . ?
O17 C22 C20 112.30(10) . . ?
O9 C23 O8 125.76(12) . . ?
O9 C23 C24 116.67(13) . . ?
O8 C23 C24 117.57(12) . . ?
N4 C25 C26 122.41(12) . . ?
N4 C25 C30 117.24(11) . . ?
C26 C25 C30 120.36(11) . . ?
C27 C26 C25 118.58(12) . . ?
C26 C27 C28 119.33(12) . . ?
C27 C28 C29 119.32(13) . . ?
N4 C29 C28 121.45(12) . . ?
N4 C29 C31 117.25(11) . . ?
C28 C29 C31 121.29(12) . . ?
O10 C30 C25 111.60(10) . . ?
O13 C31 C29 108.49(11) . . ?
O12 C32 O11 126.44(12) . . ?
O12 C32 C33 117.67(12) . . ?
O11 C32 C33 115.88(13) . . ?
O14 C34 C5 111.56(10) . . ?
O16 C35 O15 125.36(11) . . ?
O16 C35 C36 118.84(11) . . ?
O15 C35 C36 115.79(11) . . ?
N1S C1S C2S 179.3(2) . . ?

loop_
_geom_bond_atom_site_label_1
_geom_bond_atom_site_label_2
_geom_bond_distance
_geom_bond_site_symmetry_2
_geom_bond_publ_flag
Zn1 O14 1.9586(10) . ?
Zn1 O4 1.9782(10) . ?
Zn1 O15 2.0539(9) . ?
Zn1 O5 2.0669(9) . ?
Zn1 N1 2.1863(10) . ?
C1 N1 1.3586(16) . ?
C1 C2 1.3846(18) . ?
C1 C6 1.5014(19) . ?
N1 C5 1.3386(17) . ?
Zn2 O14 1.9719(9) . ?
Zn2 O8 2.0529(10) . ?
Zn2 N3 2.0781(10) . ?
Zn2 O17 2.1200(9) . ?
Zn2 O7 2.2144(10) . ?
Zn2 O5 2.2592(9) . ?
Zn2 Zn3 3.1456(2) . ?
C2 C3 1.391(2) . ?
O2 C6 1.4332(16) . ?
N2 C13 1.3356(16) . ?
N2 C9 1.3403(18) . ?
N2 Zn3 2.0664(11) . ?
Zn3 O10 1.9573(10) . ?
Zn3 O16 2.0783(9) . ?
Zn3 O5 2.1141(9) . ?
Zn3 O17 2.2445(9) . ?
Zn3 O6 2.2572(10) . ?
C3 C4 1.3820(19) . ?
O3 C7 1.2405(16) . ?
N3 C20 1.3381(16) . ?
N3 C16 1.3384(17) . ?
Zn4 O11 1.9704(10) . ?
Zn4 O10 1.9712(9) . ?
Zn4 O9 2.0015(10) . ?
Zn4 O17 2.0853(9) . ?
Zn4 N4 2.2054(11) . ?
C4 C5 1.3971(17) . ?
O4 C7 1.2742(17) . ?
N4 C25 1.3405(16) . ?
N4 C29 1.3542(17) . ?
C5 C34 1.5126(17) . ?
O5 C14 1.4052(16) . ?
O6 C15 1.4203(17) . ?
C7 C8 1.509(2) . ?
O7 C21 1.4277(16) . ?
O8 C23 1.2628(17) . ?
C9 C10 1.3879(18) . ?
C9 C14 1.5153(17) . ?
O9 C23 1.2599(17) . ?
C10 C11 1.390(2) . ?
O10 C30 1.3845(15) . ?
C11 C12 1.384(2) . ?
O11 C32 1.2701(16) . ?
C12 C13 1.3894(19) . ?
O12 C32 1.2491(17) . ?
C13 C15 1.513(2) . ?
O13 C31 1.4170(18) . ?
O14 C34 1.3889(15) . ?
O15 C35 1.2748(15) . ?
C16 C17 1.3919(18) . ?
C16 C21 1.5058(18) . ?
O16 C35 1.2477(15) . ?
C17 C18 1.389(2) . ?
O17 C22 1.4027(14) . ?
C18 C19 1.389(2) . ?
C19 C20 1.3891(17) . ?
C20 C22 1.5104(18) . ?
C23 C24 1.5073(19) . ?
C25 C26 1.3955(18) . ?
C25 C30 1.5137(18) . ?
C26 C27 1.380(2) . ?
C27 C28 1.387(2) . ?
C28 C29 1.3888(18) . ?
C29 C31 1.5054(18) . ?
C32 C33 1.5098(19) . ?
C35 C36 1.5103(17) . ?
C1S N1S 1.143(3) . ?
C1S C2S 1.453(3) . ?

loop_
_geom_torsion_atom_site_label_1
_geom_torsion_atom_site_label_2
_geom_torsion_atom_site_label_3
_geom_torsion_atom_site_label_4
_geom_torsion
_geom_torsion_site_symmetry_1
_geom_torsion_site_symmetry_2
_geom_torsion_site_symmetry_3
_geom_torsion_site_symmetry_4
_geom_torsion_publ_flag
C2 C1 N1 C5 0.57(18) . . . . ?
C6 C1 N1 C5 -178.35(11) . . . . ?
C2 C1 N1 Zn1 -176.43(9) . . . . ?
C6 C1 N1 Zn1 4.64(17) . . . . ?
O14 Zn1 N1 C5 8.38(8) . . . . ?
O4 Zn1 N1 C5 138.14(8) . . . . ?
O15 Zn1 N1 C5 -124.80(9) . . . . ?
O5 Zn1 N1 C5 -25.53(14) . . . . ?
O14 Zn1 N1 C1 -174.43(12) . . . . ?
O4 Zn1 N1 C1 -44.67(11) . . . . ?
O15 Zn1 N1 C1 52.39(11) . . . . ?
O5 Zn1 N1 C1 151.65(10) . . . . ?
N1 C1 C2 C3 -0.2(2) . . . . ?
C6 C1 C2 C3 178.66(12) . . . . ?
C13 N2 Zn3 O10 -38.55(19) . . . . ?
C9 N2 Zn3 O10 133.03(13) . . . . ?
C13 N2 Zn3 O16 95.99(10) . . . . ?
C9 N2 Zn3 O16 -92.43(9) . . . . ?
C13 N2 Zn3 O5 -168.81(10) . . . . ?
C9 N2 Zn3 O5 2.78(9) . . . . ?
C13 N2 Zn3 O17 -84.06(10) . . . . ?
C9 N2 Zn3 O17 87.53(9) . . . . ?
C13 N2 Zn3 O6 5.79(9) . . . . ?
C9 N2 Zn3 O6 177.38(10) . . . . ?
C13 N2 Zn3 Zn2 -126.40(9) . . . . ?
C9 N2 Zn3 Zn2 45.19(9) . . . . ?
O14 Zn2 Zn3 O10 56.66(4) . . . . ?
O8 Zn2 Zn3 O10 -29.75(5) . . . . ?
N3 Zn2 Zn3 O10 -141.12(4) . . . . ?
O17 Zn2 Zn3 O10 -74.47(5) . . . . ?
O7 Zn2 Zn3 O10 144.66(4) . . . . ?
O5 Zn2 Zn3 O10 131.31(4) . . . . ?
O14 Zn2 Zn3 N2 -141.86(4) . . . . ?
O8 Zn2 Zn3 N2 131.73(5) . . . . ?
N3 Zn2 Zn3 N2 20.37(4) . . . . ?
O17 Zn2 Zn3 N2 87.01(5) . . . . ?
O7 Zn2 Zn3 N2 -53.86(5) . . . . ?
O5 Zn2 Zn3 N2 -67.21(4) . . . . ?
O14 Zn2 Zn3 O16 -31.99(5) . . . . ?
O8 Zn2 Zn3 O16 -118.40(6) . . . . ?
N3 Zn2 Zn3 O16 130.24(5) . . . . ?
O17 Zn2 Zn3 O16 -163.12(5) . . . . ?
O7 Zn2 Zn3 O16 56.02(5) . . . . ?
O5 Zn2 Zn3 O16 42.66(5) . . . . ?
O14 Zn2 Zn3 O5 -74.65(4) . . . . ?
O8 Zn2 Zn3 O5 -161.06(5) . . . . ?
N3 Zn2 Zn3 O5 87.58(4) . . . . ?
O17 Zn2 Zn3 O5 154.22(5) . . . . ?
O7 Zn2 Zn3 O5 13.36(5) . . . . ?
O14 Zn2 Zn3 O17 131.13(5) . . . . ?
O8 Zn2 Zn3 O17 44.72(5) . . . . ?
N3 Zn2 Zn3 O17 -66.64(5) . . . . ?
O7 Zn2 Zn3 O17 -140.87(5) . . . . ?
O5 Zn2 Zn3 O17 -154.22(5) . . . . ?
O14 Zn2 Zn3 O6 142.72(5) . . . . ?
O8 Zn2 Zn3 O6 56.31(5) . . . . ?
N3 Zn2 Zn3 O6 -55.06(5) . . . . ?
O17 Zn2 Zn3 O6 11.59(5) . . . . ?
O7 Zn2 Zn3 O6 -129.28(5) . . . . ?
O5 Zn2 Zn3 O6 -142.64(5) . . . . ?
C1 C2 C3 C4 -0.1(2) . . . . ?
O14 Zn2 N3 C20 131.27(14) . . . . ?
O8 Zn2 N3 C20 -89.87(9) . . . . ?
O17 Zn2 N3 C20 6.69(9) . . . . ?
O7 Zn2 N3 C20 -177.70(10) . . . . ?
O5 Zn2 N3 C20 90.92(9) . . . . ?
Zn3 Zn2 N3 C20 48.71(9) . . . . ?
O14 Zn2 N3 C16 -45.15(19) . . . . ?
O8 Zn2 N3 C16 93.71(10) . . . . ?
O17 Zn2 N3 C16 -169.73(10) . . . . ?
O7 Zn2 N3 C16 5.89(9) . . . . ?
O5 Zn2 N3 C16 -85.49(10) . . . . ?
Zn3 Zn2 N3 C16 -127.71(9) . . . . ?
C2 C3 C4 C5 0.2(2) . . . . ?
O14 Zn1 O4 C7 -26.15(13) . . . . ?
O15 Zn1 O4 C7 155.95(11) . . . . ?
O5 Zn1 O4 C7 60.27(11) . . . . ?
N1 Zn1 O4 C7 -112.23(11) . . . . ?
O11 Zn4 N4 C25 132.99(8) . . . . ?
O10 Zn4 N4 C25 3.64(8) . . . . ?
O9 Zn4 N4 C25 -126.66(9) . . . . ?
O17 Zn4 N4 C25 -12.47(14) . . . . ?
O11 Zn4 N4 C29 -45.98(11) . . . . ?
O10 Zn4 N4 C29 -175.34(11) . . . . ?
O9 Zn4 N4 C29 54.36(11) . . . . ?
O17 Zn4 N4 C29 168.55(9) . . . . ?
C1 N1 C5 C4 -0.56(18) . . . . ?
Zn1 N1 C5 C4 176.98(10) . . . . ?
C1 N1 C5 C34 178.50(11) . . . . ?
Zn1 N1 C5 C34 -3.96(13) . . . . ?
C3 C4 C5 N1 0.20(19) . . . . ?
C3 C4 C5 C34 -178.83(12) . . . . ?
O14 Zn1 O5 C14 146.79(9) . . . . ?
O4 Zn1 O5 C14 17.12(9) . . . . ?
O15 Zn1 O5 C14 -80.85(9) . . . . ?
N1 Zn1 O5 C14 -179.26(9) . . . . ?
O14 Zn1 O5 Zn3 -81.63(5) . . . . ?
O4 Zn1 O5 Zn3 148.69(4) . . . . ?
O15 Zn1 O5 Zn3 50.72(5) . . . . ?
N1 Zn1 O5 Zn3 -47.68(10) . . . . ?
O14 Zn1 O5 Zn2 12.18(4) . . . . ?
O4 Zn1 O5 Zn2 -117.50(4) . . . . ?
O15 Zn1 O5 Zn2 144.53(4) . . . . ?
N1 Zn1 O5 Zn2 46.12(9) . . . . ?
O10 Zn3 O5 C14 178.61(8) . . . . ?
N2 Zn3 O5 C14 -16.49(8) . . . . ?
O16 Zn3 O5 C14 81.28(8) . . . . ?
O17 Zn3 O5 C14 -110.53(8) . . . . ?
O6 Zn3 O5 C14 -28.02(12) . . . . ?
Zn2 Zn3 O5 C14 -127.62(9) . . . . ?
O10 Zn3 O5 Zn1 42.53(5) . . . . ?
N2 Zn3 O5 Zn1 -152.57(5) . . . . ?
O16 Zn3 O5 Zn1 -54.80(4) . . . . ?
O17 Zn3 O5 Zn1 113.39(4) . . . . ?
O6 Zn3 O5 Zn1 -164.10(6) . . . . ?
Zn2 Zn3 O5 Zn1 96.30(4) . . . . ?
O10 Zn3 O5 Zn2 -53.77(4) . . . . ?
N2 Zn3 O5 Zn2 111.13(4) . . . . ?
O16 Zn3 O5 Zn2 -151.10(3) . . . . ?
O17 Zn3 O5 Zn2 17.09(3) . . . . ?
O6 Zn3 O5 Zn2 99.60(8) . . . . ?
O14 Zn2 O5 C14 -145.32(10) . . . . ?
O8 Zn2 O5 C14 -153.75(15) . . . . ?
N3 Zn2 O5 C14 22.82(9) . . . . ?
O17 Zn2 O5 C14 100.44(9) . . . . ?
O7 Zn2 O5 C14 -51.77(9) . . . . ?
Zn3 Zn2 O5 C14 118.58(10) . . . . ?
O14 Zn2 O5 Zn1 -12.35(4) . . . . ?
O8 Zn2 O5 Zn1 -20.78(18) . . . . ?
N3 Zn2 O5 Zn1 155.79(4) . . . . ?
O17 Zn2 O5 Zn1 -126.59(4) . . . . ?
O7 Zn2 O5 Zn1 81.20(4) . . . . ?
Zn3 Zn2 O5 Zn1 -108.45(4) . . . . ?
O14 Zn2 O5 Zn3 96.10(4) . . . . ?
O8 Zn2 O5 Zn3 87.67(16) . . . . ?
N3 Zn2 O5 Zn3 -95.76(4) . . . . ?
O17 Zn2 O5 Zn3 -18.14(3) . . . . ?
O7 Zn2 O5 Zn3 -170.35(3) . . . . ?
N1 C1 C6 O2 -81.62(14) . . . . ?
C2 C1 C6 O2 99.46(14) . . . . ?
O10 Zn3 O6 C15 168.17(9) . . . . ?
N2 Zn3 O6 C15 0.91(9) . . . . ?
O16 Zn3 O6 C15 -97.61(9) . . . . ?
O5 Zn3 O6 C15 12.65(13) . . . . ?
O17 Zn3 O6 C15 93.92(9) . . . . ?
Zn2 Zn3 O6 C15 86.14(9) . . . . ?
Zn1 O4 C7 O3 3.69(19) . . . . ?
Zn1 O4 C7 C8 -177.89(10) . . . . ?
O14 Zn2 O7 C21 159.46(9) . . . . ?
O8 Zn2 O7 C21 -107.34(9) . . . . ?
N3 Zn2 O7 C21 -6.79(8) . . . . ?
O17 Zn2 O7 C21 2.41(13) . . . . ?
O5 Zn2 O7 C21 85.50(9) . . . . ?
Zn3 Zn2 O7 C21 76.56(9) . . . . ?
O14 Zn2 O8 C23 -69.69(11) . . . . ?
N3 Zn2 O8 C23 121.91(11) . . . . ?
O17 Zn2 O8 C23 42.72(11) . . . . ?
O7 Zn2 O8 C23 -163.71(11) . . . . ?
O5 Zn2 O8 C23 -61.6(2) . . . . ?
Zn3 Zn2 O8 C23 12.24(13) . . . . ?
C13 N2 C9 C10 0.58(19) . . . . ?
Zn3 N2 C9 C10 -171.13(10) . . . . ?
C13 N2 C9 C14 -177.62(11) . . . . ?
Zn3 N2 C9 C14 10.67(14) . . . . ?
O11 Zn4 O9 C23 -123.01(14) . . . . ?
O10 Zn4 O9 C23 60.68(15) . . . . ?
O17 Zn4 O9 C23 -19.88(14) . . . . ?
N4 Zn4 O9 C23 137.22(14) . . . . ?
N2 C9 C10 C11 0.2(2) . . . . ?
C14 C9 C10 C11 178.23(13) . . . . ?
N2 Zn3 O10 C30 146.82(13) . . . . ?
O16 Zn3 O10 C30 11.74(11) . . . . ?
O5 Zn3 O10 C30 -87.34(11) . . . . ?
O17 Zn3 O10 C30 -165.44(12) . . . . ?
O6 Zn3 O10 C30 104.42(11) . . . . ?
Zn2 Zn3 O10 C30 -123.04(11) . . . . ?
N2 Zn3 O10 Zn4 -37.08(16) . . . . ?
O16 Zn3 O10 Zn4 -172.17(5) . . . . ?
O5 Zn3 O10 Zn4 88.76(5) . . . . ?
O17 Zn3 O10 Zn4 10.66(4) . . . . ?
O6 Zn3 O10 Zn4 -79.49(5) . . . . ?
Zn2 Zn3 O10 Zn4 53.05(4) . . . . ?
O11 Zn4 O10 C30 -100.18(10) . . . . ?
O9 Zn4 O10 C30 75.07(11) . . . . ?
O17 Zn4 O10 C30 165.17(10) . . . . ?
N4 Zn4 O10 C30 -7.94(9) . . . . ?
O11 Zn4 O10 Zn3 83.34(7) . . . . ?
O9 Zn4 O10 Zn3 -101.41(6) . . . . ?
O17 Zn4 O10 Zn3 -11.31(5) . . . . ?
N4 Zn4 O10 Zn3 175.59(6) . . . . ?
C9 C10 C11 C12 -0.5(2) . . . . ?
O10 Zn4 O11 C32 -33.71(14) . . . . ?
O9 Zn4 O11 C32 149.99(11) . . . . ?
O17 Zn4 O11 C32 49.75(12) . . . . ?
N4 Zn4 O11 C32 -116.11(12) . . . . ?
C10 C11 C12 C13 0.0(2) . . . . ?
C9 N2 C13 C12 -1.06(19) . . . . ?
Zn3 N2 C13 C12 170.15(10) . . . . ?
C9 N2 C13 C15 177.65(11) . . . . ?
Zn3 N2 C13 C15 -11.14(15) . . . . ?
C11 C12 C13 N2 0.7(2) . . . . ?
C11 C12 C13 C15 -177.88(14) . . . . ?
Zn1 O5 C14 C9 155.85(8) . . . . ?
Zn3 O5 C14 C9 26.08(12) . . . . ?
Zn2 O5 C14 C9 -82.31(11) . . . . ?
N2 C9 C14 O5 -24.61(15) . . . . ?
C10 C9 C14 O5 157.25(12) . . . . ?
O4 Zn1 O14 C34 -109.20(10) . . . . ?
O15 Zn1 O14 C34 67.97(11) . . . . ?
O5 Zn1 O14 C34 152.93(10) . . . . ?
N1 Zn1 O14 C34 -12.17(9) . . . . ?
O4 Zn1 O14 Zn2 83.12(7) . . . . ?
O15 Zn1 O14 Zn2 -99.70(6) . . . . ?
O5 Zn1 O14 Zn2 -14.75(5) . . . . ?
N1 Zn1 O14 Zn2 -179.85(6) . . . . ?
O8 Zn2 O14 C34 25.87(11) . . . . ?
N3 Zn2 O14 C34 165.47(12) . . . . ?
O17 Zn2 O14 C34 -74.54(11) . . . . ?
O7 Zn2 O14 C34 116.78(11) . . . . ?
O5 Zn2 O14 C34 -152.22(12) . . . . ?
Zn3 Zn2 O14 C34 -109.82(11) . . . . ?
O8 Zn2 O14 Zn1 -168.16(5) . . . . ?
N3 Zn2 O14 Zn1 -28.56(17) . . . . ?
O17 Zn2 O14 Zn1 91.44(5) . . . . ?
O7 Zn2 O14 Zn1 -77.25(5) . . . . ?
O5 Zn2 O14 Zn1 13.75(4) . . . . ?
Zn3 Zn2 O14 Zn1 56.15(4) . . . . ?
Zn3 O6 C15 C13 -6.19(13) . . . . ?
N2 C13 C15 O6 10.82(16) . . . . ?
C12 C13 C15 O6 -170.50(12) . . . . ?
O14 Zn1 O15 C35 52.65(16) . . . . ?
O4 Zn1 O15 C35 -129.50(14) . . . . ?
O5 Zn1 O15 C35 -25.58(14) . . . . ?
N1 Zn1 O15 C35 127.87(14) . . . . ?
C20 N3 C16 C17 -0.26(19) . . . . ?
Zn2 N3 C16 C17 176.03(10) . . . . ?
C20 N3 C16 C21 179.62(11) . . . . ?
Zn2 N3 C16 C21 -4.10(15) . . . . ?
O10 Zn3 O16 C35 -81.71(12) . . . . ?
N2 Zn3 O16 C35 111.31(11) . . . . ?
O5 Zn3 O16 C35 31.55(12) . . . . ?
O17 Zn3 O16 C35 -68.5(2) . . . . ?
O6 Zn3 O16 C35 -173.87(11) . . . . ?
Zn2 Zn3 O16 C35 2.22(13) . . . . ?
N3 C16 C17 C18 1.4(2) . . . . ?
C21 C16 C17 C18 -178.52(13) . . . . ?
O11 Zn4 O17 C22 14.84(9) . . . . ?
O10 Zn4 O17 C22 143.89(9) . . . . ?
O9 Zn4 O17 C22 -86.94(9) . . . . ?
N4 Zn4 O17 C22 160.04(9) . . . . ?
O11 Zn4 O17 Zn2 146.22(4) . . . . ?
O10 Zn4 O17 Zn2 -84.74(4) . . . . ?
O9 Zn4 O17 Zn2 44.43(5) . . . . ?
N4 Zn4 O17 Zn2 -68.59(9) . . . . ?
O11 Zn4 O17 Zn3 -119.76(4) . . . . ?
O10 Zn4 O17 Zn3 9.29(4) . . . . ?
O9 Zn4 O17 Zn3 138.46(4) . . . . ?
N4 Zn4 O17 Zn3 25.43(10) . . . . ?
O14 Zn2 O17 C22 179.53(8) . . . . ?
O8 Zn2 O17 C22 82.71(8) . . . . ?
N3 Zn2 O17 C22 -16.14(8) . . . . ?
O7 Zn2 O17 C22 -25.20(13) . . . . ?
O5 Zn2 O17 C22 -110.05(8) . . . . ?
Zn3 Zn2 O17 C22 -127.10(9) . . . . ?
O14 Zn2 O17 Zn4 43.60(5) . . . . ?
O8 Zn2 O17 Zn4 -53.21(4) . . . . ?
N3 Zn2 O17 Zn4 -152.07(5) . . . . ?
O7 Zn2 O17 Zn4 -161.13(6) . . . . ?
O5 Zn2 O17 Zn4 114.03(4) . . . . ?
Zn3 Zn2 O17 Zn4 96.97(4) . . . . ?
O14 Zn2 O17 Zn3 -53.37(4) . . . . ?
O8 Zn2 O17 Zn3 -150.19(4) . . . . ?
N3 Zn2 O17 Zn3 110.96(4) . . . . ?
O7 Zn2 O17 Zn3 101.90(7) . . . . ?
O5 Zn2 O17 Zn3 17.05(3) . . . . ?
O10 Zn3 O17 C22 -143.58(10) . . . . ?
N2 Zn3 O17 C22 22.91(9) . . . . ?
O16 Zn3 O17 C22 -157.31(16) . . . . ?
O5 Zn3 O17 C22 101.50(9) . . . . ?
O6 Zn3 O17 C22 -51.73(9) . . . . ?
Zn2 Zn3 O17 C22 119.75(10) . . . . ?
O10 Zn3 O17 Zn4 -9.50(4) . . . . ?
N2 Zn3 O17 Zn4 156.99(4) . . . . ?
O16 Zn3 O17 Zn4 -23.23(19) . . . . ?
O5 Zn3 O17 Zn4 -124.42(4) . . . . ?
O6 Zn3 O17 Zn4 82.36(4) . . . . ?
Zn2 Zn3 O17 Zn4 -106.17(4) . . . . ?
O10 Zn3 O17 Zn2 96.67(4) . . . . ?
N2 Zn3 O17 Zn2 -96.84(4) . . . . ?
O16 Zn3 O17 Zn2 82.94(18) . . . . ?
O5 Zn3 O17 Zn2 -18.25(3) . . . . ?
O6 Zn3 O17 Zn2 -171.47(4) . . . . ?
C16 C17 C18 C19 -0.9(2) . . . . ?
C17 C18 C19 C20 -0.5(2) . . . . ?
C16 N3 C20 C19 -1.25(19) . . . . ?
Zn2 N3 C20 C19 -177.70(10) . . . . ?
C16 N3 C20 C22 179.82(11) . . . . ?
Zn2 N3 C20 C22 3.37(14) . . . . ?
C18 C19 C20 N3 1.6(2) . . . . ?
C18 C19 C20 C22 -179.57(13) . . . . ?
Zn2 O7 C21 C16 6.74(13) . . . . ?
N3 C16 C21 O7 -2.07(16) . . . . ?
C17 C16 C21 O7 177.81(12) . . . . ?
Zn4 O17 C22 C20 150.35(8) . . . . ?
Zn2 O17 C22 C20 22.24(12) . . . . ?
Zn3 O17 C22 C20 -86.76(11) . . . . ?
N3 C20 C22 O17 -17.12(15) . . . . ?
C19 C20 C22 O17 163.99(12) . . . . ?
Zn4 O9 C23 O8 0.7(2) . . . . ?
Zn4 O9 C23 C24 -179.68(11) . . . . ?
Zn2 O8 C23 O9 -14.61(19) . . . . ?
Zn2 O8 C23 C24 165.77(10) . . . . ?
C29 N4 C25 C26 0.12(18) . . . . ?
Zn4 N4 C25 C26 -178.97(10) . . . . ?
C29 N4 C25 C30 179.67(11) . . . . ?
Zn4 N4 C25 C30 0.57(13) . . . . ?
N4 C25 C26 C27 0.2(2) . . . . ?
C30 C25 C26 C27 -179.36(12) . . . . ?
C25 C26 C27 C28 -0.1(2) . . . . ?
C26 C27 C28 C29 -0.3(2) . . . . ?
C25 N4 C29 C28 -0.53(18) . . . . ?
Zn4 N4 C29 C28 178.39(10) . . . . ?
C25 N4 C29 C31 -179.68(12) . . . . ?
Zn4 N4 C29 C31 -0.77(17) . . . . ?
C27 C28 C29 N4 0.6(2) . . . . ?
C27 C28 C29 C31 179.75(13) . . . . ?
Zn3 O10 C30 C25 -173.97(8) . . . . ?
Zn4 O10 C30 C25 10.29(14) . . . . ?
N4 C25 C30 O10 -6.51(16) . . . . ?
C26 C25 C30 O10 173.04(11) . . . . ?
N4 C29 C31 O13 -179.69(12) . . . . ?
C28 C29 C31 O13 1.15(19) . . . . ?
Zn4 O11 C32 O12 4.3(2) . . . . ?
Zn4 O11 C32 C33 -175.94(10) . . . . ?
Zn1 O14 C34 C5 13.33(14) . . . . ?
Zn2 O14 C34 C5 178.07(8) . . . . ?
N1 C5 C34 O14 -5.14(16) . . . . ?
C4 C5 C34 O14 173.94(11) . . . . ?
Zn3 O16 C35 O15 -1.2(2) . . . . ?
Zn3 O16 C35 C36 177.98(10) . . . . ?
Zn1 O15 C35 O16 -3.0(2) . . . . ?
Zn1 O15 C35 C36 177.84(11) . . . . ?
